data_2228900
loop_
_publ_author_name
'Zhu, Run-Qiang'

_publ_section_title
;
 Bis(2-ethyl-1<i>H</i>-imidazol-3-ium) tetrachloridocuprate(II)
;
_journal_coeditor_code VM2067
_journal_issue 1
_journal_name_full 'Acta Crystallographica Section E'
_journal_page_first m112
_journal_paper_doi 10.1107/S160053681005261X
_journal_volume 67
_journal_year 2011
_chemical_formula_iupac '(C5 H9 N2)2 [Cu Cl4]'
_chemical_formula_moiety '2(C5 H9 N2 +), Cl4 Cu 2-'
_chemical_formula_sum 'C10 H18 Cl4 Cu N4'
_chemical_formula_weight 399.63
_chemical_name_systematic
;
Bis(2-ethyl-1<i>H</i>-imidazol-3-ium) tetrachloridocuprate(II)
;
_space_group_IT_number 2
_symmetry_cell_setting triclinic
_symmetry_space_group_name_Hall '-P 1'
_symmetry_space_group_name_H-M 'P -1'
_atom_sites_solution_hydrogens geom
_atom_sites_solution_primary direct
_atom_sites_solution_secondary difmap
_audit_creation_method SHELXL-97
_cell_angle_alpha 79.641(14)
_cell_angle_beta 84.646(14)
_cell_angle_gamma 72.154(12)
_cell_formula_units_Z 2
_cell_length_a 7.992(4)
_cell_length_b 9.003(4)
_cell_length_c 12.216(6)
_cell_measurement_reflns_used 2088
_cell_measurement_temperature 293(2)
_cell_measurement_theta_max 27.4932
_cell_measurement_theta_min 2.4075
_cell_volume 822.4(7)
_computing_cell_refinement 'CrystalClear (Rigaku, 2005)'
_computing_data_collection 'CrystalClear (Rigaku, 2005)'
_computing_data_reduction 'CrystalClear (Rigaku, 2005)'
_computing_molecular_graphics 'SHELXTL (Sheldrick, 2008)'
_computing_publication_material 'SHELXL97 (Sheldrick, 2008)'
_computing_structure_refinement 'SHELXL97 (Sheldrick, 2008)'
_computing_structure_solution 'SHELXS97 (Sheldrick, 2008)'
_diffrn_ambient_temperature 293(2)
_diffrn_measured_fraction_theta_full 0.988
_diffrn_measured_fraction_theta_max 0.988
_diffrn_measurement_device_type 'Rigaku SCXmini'
_diffrn_measurement_method CCD_Profile_fitting
_diffrn_radiation_monochromator graphite
_diffrn_radiation_source 'fine-focus sealed tube'
_diffrn_radiation_type MoK\a
_diffrn_radiation_wavelength 0.71073
_diffrn_reflns_av_R_equivalents 0.0352
_diffrn_reflns_av_sigmaI/netI 0.0456
_diffrn_reflns_limit_h_max 10
_diffrn_reflns_limit_h_min -10
_diffrn_reflns_limit_k_max 11
_diffrn_reflns_limit_k_min -11
_diffrn_reflns_limit_l_max 15
_diffrn_reflns_limit_l_min -15
_diffrn_reflns_number 9065
_diffrn_reflns_theta_full 27.48
_diffrn_reflns_theta_max 27.48
_diffrn_reflns_theta_min 1.70
_exptl_absorpt_coefficient_mu 1.969
_exptl_absorpt_correction_T_max 0.674
_exptl_absorpt_correction_T_min 0.559
_exptl_absorpt_correction_type multi-scan
_exptl_absorpt_process_details '(CrystalClear; Rigaku, 2005)'
_exptl_crystal_colour yellow
_exptl_crystal_density_diffrn 1.614
_exptl_crystal_density_method 'not measured'
_exptl_crystal_description block
_exptl_crystal_F_000 406
_exptl_crystal_size_max 0.3000
_exptl_crystal_size_mid 0.2500
_exptl_crystal_size_min 0.2000
_refine_diff_density_max 0.592
_refine_diff_density_min -0.656
_refine_ls_extinction_coef 0.00140(10)
_refine_ls_extinction_method 'SHELXL97 (Sheldrick, 2008)'
_refine_ls_goodness_of_fit_ref 1.172
_refine_ls_hydrogen_treatment constr
_refine_ls_matrix_type full
_refine_ls_number_parameters 174
_refine_ls_number_reflns 3775
_refine_ls_number_restraints 0
_refine_ls_restrained_S_all 1.172
_refine_ls_R_factor_all 0.0519
_refine_ls_R_factor_gt 0.0391
_refine_ls_shift/su_max 0.001
_refine_ls_shift/su_mean 0.000
_refine_ls_structure_factor_coef Fsqd
_refine_ls_weighting_details 'calc w=1/[\s^2^(Fo^2^)+(0.0636P)^2^+0.0000P] where P=(Fo^2^+2Fc^2^)/3'
_refine_ls_weighting_scheme calc
_refine_ls_wR_factor_gt 0.1006
_refine_ls_wR_factor_ref 0.1226
_reflns_number_gt 3124
_reflns_number_total 3775
_reflns_threshold_expression I>2sigma(I)
_cod_data_source_file vm2067.cif
_cod_data_source_block I
_cod_original_formula_sum 'C10 H18 Cl4 Cu1 N4'
_cod_database_code 2228900
_cod_database_fobs_code 2228900

loop_
_symmetry_equiv_pos_as_xyz
'x, y, z'
'-x, -y, -z'

loop_
_atom_site_type_symbol
_atom_site_label
_atom_site_fract_x
_atom_site_fract_y
_atom_site_fract_z
_atom_site_U_iso_or_equiv
_atom_site_adp_type
_atom_site_calc_flag
_atom_site_refinement_flags
_atom_site_occupancy
_atom_site_disorder_assembly
_atom_site_disorder_group
Cu Cu1 0.91120(5) 0.05748(5) 0.21071(3) 0.01639(14) Uani d . 1 . .
C C1 0.8790(5) 0.4965(4) -0.1245(3) 0.0203(7) Uani d . 1 . .
H H1 0.9490 0.4905 -0.1897 0.024 Uiso calc R 1 . .
C C2 0.8332(5) 0.3759(4) -0.0584(3) 0.0192(7) Uani d . 1 . .
H H2 0.8657 0.2709 -0.0691 0.023 Uiso calc R 1 . .
C C3 0.7099(4) 0.5947(4) 0.0167(3) 0.0183(7) Uani d . 1 . .
C C4 0.6042(5) 0.7072(4) 0.0911(3) 0.0250(8) Uani d . 1 . .
H H4A 0.5023 0.7782 0.0523 0.030 Uiso calc R 1 . .
H H4B 0.6747 0.7704 0.1076 0.030 Uiso calc R 1 . .
C C5 0.5432(5) 0.6239(5) 0.1994(3) 0.0285(9) Uani d . 1 . .
H H5A 0.4760 0.5588 0.1835 0.043 Uiso calc R 1 . .
H H5B 0.4713 0.7010 0.2426 0.043 Uiso calc R 1 . .
H H5C 0.6436 0.5591 0.2406 0.043 Uiso calc R 1 . .
C C6 0.7322(5) 0.0989(4) 0.5488(3) 0.0223(8) Uani d . 1 . .
H H6 0.8545 0.0669 0.5483 0.027 Uiso calc R 1 . .
C C7 0.6228(5) 0.0601(4) 0.6319(3) 0.0208(7) Uani d . 1 . .
H H7 0.6544 -0.0045 0.6998 0.025 Uiso calc R 1 . .
C C8 0.4588(5) 0.2168(4) 0.4944(3) 0.0177(7) Uani d . 1 . .
C C9 0.3058(5) 0.3210(4) 0.4307(3) 0.0257(8) Uani d . 1 . .
H H9A 0.2071 0.2783 0.4487 0.031 Uiso calc R 1 . .
H H9B 0.3347 0.3231 0.3517 0.031 Uiso calc R 1 . .
C C10 0.2529(6) 0.4888(5) 0.4567(4) 0.0397(11) Uani d . 1 . .
H H10A 0.2191 0.4877 0.5343 0.060 Uiso calc R 1 . .
H H10B 0.1557 0.5535 0.4126 0.060 Uiso calc R 1 . .
H H10C 0.3507 0.5311 0.4397 0.060 Uiso calc R 1 . .
Cl Cl1 1.16150(11) 0.01933(9) 0.10773(7) 0.01903(19) Uani d . 1 . .
Cl Cl2 0.61789(11) 0.16204(10) 0.18983(7) 0.0194(2) Uani d . 1 . .
Cl Cl3 0.94259(11) 0.24838(10) 0.29860(7) 0.0204(2) Uani d . 1 . .
Cl Cl4 0.91629(11) -0.19331(10) 0.27848(8) 0.0233(2) Uani d . 1 . .
N N1 0.8018(4) 0.6294(3) -0.0763(2) 0.0193(6) Uani d . 1 . .
H H1A 0.8113 0.7219 -0.1024 0.023 Uiso calc R 1 . .
N N2 0.7279(4) 0.4409(3) 0.0285(2) 0.0187(6) Uani d . 1 . .
H H2A 0.6811 0.3891 0.0823 0.022 Uiso calc R 1 . .
N N3 0.6284(4) 0.1948(3) 0.4648(2) 0.0201(6) Uani d . 1 . .
H H3A 0.6673 0.2350 0.4020 0.024 Uiso calc R 1 . .
N N4 0.4552(4) 0.1350(3) 0.5963(2) 0.0186(6) Uani d . 1 . .
H H4C 0.3608 0.1298 0.6347 0.022 Uiso calc R 1 . .

loop_
_atom_site_aniso_label
_atom_site_aniso_U_11
_atom_site_aniso_U_22
_atom_site_aniso_U_33
_atom_site_aniso_U_12
_atom_site_aniso_U_13
_atom_site_aniso_U_23
Cu1 0.0145(2) 0.0147(2) 0.0195(2) -0.00468(17) 0.00088(16) -0.00158(16)
C1 0.0197(18) 0.0200(17) 0.0211(18) -0.0069(14) -0.0028(14) -0.0008(14)
C2 0.0228(18) 0.0141(16) 0.0215(18) -0.0061(14) 0.0004(14) -0.0046(13)
C3 0.0176(17) 0.0170(16) 0.0219(18) -0.0063(14) -0.0059(14) -0.0029(13)
C4 0.029(2) 0.0196(18) 0.027(2) -0.0036(16) -0.0039(16) -0.0077(15)
C5 0.029(2) 0.029(2) 0.025(2) 0.0003(17) -0.0018(16) -0.0111(16)
C6 0.0176(17) 0.0208(18) 0.026(2) -0.0031(14) 0.0002(15) -0.0040(15)
C7 0.0209(18) 0.0199(17) 0.0191(18) -0.0021(14) -0.0051(14) -0.0012(14)
C8 0.0213(18) 0.0142(16) 0.0181(17) -0.0053(14) 0.0002(14) -0.0046(13)
C9 0.0232(19) 0.0235(19) 0.028(2) 0.0009(16) -0.0101(16) -0.0062(16)
C10 0.042(3) 0.023(2) 0.048(3) 0.0048(19) -0.020(2) -0.0072(19)
Cl1 0.0178(4) 0.0166(4) 0.0227(4) -0.0061(3) 0.0043(3) -0.0042(3)
Cl2 0.0147(4) 0.0207(4) 0.0209(4) -0.0052(3) -0.0015(3) 0.0019(3)
Cl3 0.0213(4) 0.0221(4) 0.0206(4) -0.0103(3) 0.0030(3) -0.0061(3)
Cl4 0.0208(4) 0.0152(4) 0.0293(5) -0.0035(3) 0.0054(4) 0.0017(3)
N1 0.0217(15) 0.0157(14) 0.0206(15) -0.0080(12) -0.0038(12) 0.0027(12)
N2 0.0195(15) 0.0158(14) 0.0195(15) -0.0052(12) -0.0007(12) 0.0006(11)
N3 0.0221(16) 0.0188(14) 0.0177(15) -0.0058(12) 0.0012(12) 0.0000(12)
N4 0.0161(14) 0.0221(15) 0.0181(15) -0.0067(12) 0.0034(12) -0.0048(12)

loop_
_atom_type_symbol
_atom_type_description
_atom_type_scat_dispersion_real
_atom_type_scat_dispersion_imag
_atom_type_scat_source
C C 0.0033 0.0016 'International Tables Vol C Tables 4.2.6.8 and 6.1.1.4'
H H 0.0000 0.0000 'International Tables Vol C Tables 4.2.6.8 and 6.1.1.4'
Cl Cl 0.1484 0.1585 'International Tables Vol C Tables 4.2.6.8 and 6.1.1.4'
Cu Cu 0.3201 1.2651 'International Tables Vol C Tables 4.2.6.8 and 6.1.1.4'
N N 0.0061 0.0033 'International Tables Vol C Tables 4.2.6.8 and 6.1.1.4'
O O 0.0106 0.0060 'International Tables Vol C Tables 4.2.6.8 and 6.1.1.4'

loop_
_geom_angle_atom_site_label_1
_geom_angle_atom_site_label_2
_geom_angle_atom_site_label_3
_geom_angle_site_symmetry_1
_geom_angle_site_symmetry_3
_geom_angle
_geom_angle_publ_flag
Cl1 Cu1 Cl4 . . 101.08(4) ?
Cl1 Cu1 Cl2 . . 139.56(4) ?
Cl4 Cu1 Cl2 . . 98.32(4) ?
Cl1 Cu1 Cl3 . . 97.91(4) ?
Cl4 Cu1 Cl3 . . 130.13(5) ?
Cl2 Cu1 Cl3 . . 96.09(4) ?
C2 C1 N1 . . 106.7(3) ?
C2 C1 H1 . . 126.7 ?
N1 C1 H1 . . 126.7 ?
C1 C2 N2 . . 106.1(3) ?
C1 C2 H2 . . 127.0 ?
N2 C2 H2 . . 127.0 ?
N2 C3 N1 . . 106.5(3) ?
N2 C3 C4 . . 126.7(3) ?
N1 C3 C4 . . 126.8(3) ?
C3 C4 C5 . . 112.6(3) ?
C3 C4 H4A . . 109.1 ?
C5 C4 H4A . . 109.1 ?
C3 C4 H4B . . 109.1 ?
C5 C4 H4B . . 109.1 ?
H4A C4 H4B . . 107.8 ?
C4 C5 H5A . . 109.5 ?
C4 C5 H5B . . 109.5 ?
H5A C5 H5B . . 109.5 ?
C4 C5 H5C . . 109.5 ?
H5A C5 H5C . . 109.5 ?
H5B C5 H5C . . 109.5 ?
C7 C6 N3 . . 106.8(3) ?
C7 C6 H6 . . 126.6 ?
N3 C6 H6 . . 126.6 ?
C6 C7 N4 . . 106.2(3) ?
C6 C7 H7 . . 126.9 ?
N4 C7 H7 . . 126.9 ?
N4 C8 N3 . . 105.9(3) ?
N4 C8 C9 . . 126.9(3) ?
N3 C8 C9 . . 127.0(3) ?
C8 C9 C10 . . 111.8(3) ?
C8 C9 H9A . . 109.3 ?
C10 C9 H9A . . 109.3 ?
C8 C9 H9B . . 109.3 ?
C10 C9 H9B . . 109.3 ?
H9A C9 H9B . . 107.9 ?
C9 C10 H10A . . 109.5 ?
C9 C10 H10B . . 109.5 ?
H10A C10 H10B . . 109.5 ?
C9 C10 H10C . . 109.5 ?
H10A C10 H10C . . 109.5 ?
H10B C10 H10C . . 109.5 ?
C3 N1 C1 . . 110.5(3) ?
C3 N1 H1A . . 124.7 ?
C1 N1 H1A . . 124.7 ?
C3 N2 C2 . . 110.3(3) ?
C3 N2 H2A . . 124.9 ?
C2 N2 H2A . . 124.9 ?
C8 N3 C6 . . 110.3(3) ?
C8 N3 H3A . . 124.8 ?
C6 N3 H3A . . 124.8 ?
C8 N4 C7 . . 110.8(3) ?
C8 N4 H4C . . 124.6 ?
C7 N4 H4C . . 124.6 ?

loop_
_geom_bond_atom_site_label_1
_geom_bond_atom_site_label_2
_geom_bond_site_symmetry_2
_geom_bond_distance
_geom_bond_publ_flag
Cu1 Cl1 . 2.2287(13) ?
Cu1 Cl4 . 2.2501(13) ?
Cu1 Cl2 . 2.2625(14) ?
Cu1 Cl3 . 2.2688(12) ?
C1 C2 . 1.355(5) ?
C1 N1 . 1.375(5) ?
C1 H1 . 0.9300 ?
C2 N2 . 1.391(4) ?
C2 H2 . 0.9300 ?
C3 N2 . 1.330(4) ?
C3 N1 . 1.335(5) ?
C3 C4 . 1.493(5) ?
C4 C5 . 1.516(6) ?
C4 H4A . 0.9700 ?
C4 H4B . 0.9700 ?
C5 H5A . 0.9600 ?
C5 H5B . 0.9600 ?
C5 H5C . 0.9600 ?
C6 C7 . 1.346(5) ?
C6 N3 . 1.374(4) ?
C6 H6 . 0.9300 ?
C7 N4 . 1.374(4) ?
C7 H7 . 0.9300 ?
C8 N4 . 1.330(4) ?
C8 N3 . 1.333(4) ?
C8 C9 . 1.481(5) ?
C9 C10 . 1.523(5) ?
C9 H9A . 0.9700 ?
C9 H9B . 0.9700 ?
C10 H10A . 0.9600 ?
C10 H10B . 0.9600 ?
C10 H10C . 0.9600 ?
N1 H1A . 0.8600 ?
N2 H2A . 0.8600 ?
N3 H3A . 0.8600 ?
N4 H4C . 0.8600 ?

loop_
_geom_hbond_atom_site_label_D
_geom_hbond_atom_site_label_H
_geom_hbond_atom_site_label_A
_geom_hbond_site_symmetry_A
_geom_hbond_distance_DH
_geom_hbond_distance_HA
_geom_hbond_distance_DA
_geom_hbond_angle_DHA
N1 H1A Cl1 2_765 0.86 2.39 3.217(3) 160
N2 H2A Cl2 . 0.86 2.39 3.195(3) 157
N3 H3A Cl3 . 0.86 2.46 3.178(3) 142
N4 H4C Cl4 2_656 0.86 2.32 3.149(3) 164
